data_4084038
loop_
_publ_author_name
'Panda, Bikash Kumar'
'Chattopadhyay, Swarup'
'Ghosh, Kaushik'
'Chakravorty, Animesh'

_publ_section_title
;
 Isonitrile Insertion into the Ru&#x2212;O Bond and Migratory C&#x2212;C
 Bond Formation. Novel Organoruthenium Imidic Ester and Acyl Species
;
_journal_issue 13
_journal_name_full Organometallics
_journal_page_first 2773
_journal_paper_doi 10.1021/om020059+
_journal_volume 21
_journal_year 2002
_chemical_formula_sum 'C62 H62 Cl N3 O2 P2 Ru'
_chemical_formula_weight 1079.61
_chemical_name_systematic
; 
 ? 
;
_space_group_IT_number 14
_symmetry_cell_setting monoclinic
_symmetry_space_group_name_Hall '-P 2ybc'
_symmetry_space_group_name_H-M 'P 1 21/c 1'
_atom_sites_solution_hydrogens geom
_atom_sites_solution_primary heavy
_atom_sites_solution_secondary difmap
_audit_creation_method SHELXL
_cell_angle_alpha 90.00
_cell_angle_beta 111.64(5)
_cell_angle_gamma 90.00
_cell_formula_units_Z 4
_cell_length_a 17.183(11)
_cell_length_b 15.182(7)
_cell_length_c 22.861(13)
_cell_measurement_reflns_used 30
_cell_measurement_temperature 293(2)
_cell_measurement_theta_max 14
_cell_measurement_theta_min 7
_cell_volume 5543(6)
_computing_cell_refinement 'Siemens P3/P4-PC V4.27'
_computing_data_collection 'Siemens P3/P4-PC V4.27'
_computing_data_reduction 'Siemens P3/P4-PC V4.27'
_computing_molecular_graphics 'Siemens SHELXTL V5.03 PC'
_computing_publication_material 'Siemens SHELXTL V5.03 PC'
_computing_structure_refinement 'SHELXL-93 (Sheldrick, 1993)'
_computing_structure_solution 'SHELXS-86 (Sheldrick, 1990)'
_diffrn_ambient_temperature 293(2)
_diffrn_measurement_device 'Siemens R3m/V'
_diffrn_measurement_method '\w scans'
_diffrn_radiation_monochromator graphite
_diffrn_radiation_source 'fine-focus sealed tube'
_diffrn_radiation_type MoK\a
_diffrn_radiation_wavelength 0.71073
_diffrn_reflns_av_R_equivalents 0.0325
_diffrn_reflns_av_sigmaI/netI 0.0633
_diffrn_reflns_limit_h_max 18
_diffrn_reflns_limit_h_min 0
_diffrn_reflns_limit_k_max 16
_diffrn_reflns_limit_k_min 0
_diffrn_reflns_limit_l_max 22
_diffrn_reflns_limit_l_min -24
_diffrn_reflns_number 7603
_diffrn_reflns_theta_max 22.54
_diffrn_reflns_theta_min 1.65
_diffrn_standards_decay_% 0
_diffrn_standards_interval_count 198
_diffrn_standards_number 2
_exptl_absorpt_coefficient_mu 0.434
_exptl_absorpt_correction_T_max 0.828
_exptl_absorpt_correction_T_min 0.738
_exptl_absorpt_correction_type semi-empirical
_exptl_crystal_colour yellow
_exptl_crystal_density_diffrn 1.294
_exptl_crystal_description parallelopiped
_exptl_crystal_F_000 2248
_exptl_crystal_size_max 0.40
_exptl_crystal_size_mid 0.35
_exptl_crystal_size_min 0.30
_refine_diff_density_max 0.601
_refine_diff_density_min -0.353
_refine_diff_density_rms 0.067
_refine_ls_extinction_method none
_refine_ls_goodness_of_fit_all 0.958
_refine_ls_goodness_of_fit_obs 0.956
_refine_ls_matrix_type fullcycle
_refine_ls_number_parameters 644
_refine_ls_number_reflns 7209
_refine_ls_number_restraints 0
_refine_ls_restrained_S_all 1.002
_refine_ls_restrained_S_obs 0.956
_refine_ls_R_factor_all 0.1045
_refine_ls_R_factor_obs 0.0499
_refine_ls_shift/esd_max -0.215
_refine_ls_shift/esd_mean 0.007
_refine_ls_structure_factor_coef Fsqd
_refine_ls_weighting_details 'w=1/[\s^2^(Fo^2^)+(0.1031P)^2^+0.0000P] where P=(Fo^2^+2Fc^2^)/3'
_refine_ls_weighting_scheme calc
_refine_ls_wR_factor_all 0.1762
_refine_ls_wR_factor_obs 0.1287
_reflns_number_observed 4418
_reflns_number_total 7230
_reflns_observed_criterion >2sigma(I)
_cod_data_source_file om020059%2B.cif
_cod_data_source_block 569ru
_cod_depositor_comments
;
The following automatic conversions were performed:

'_symmetry_cell_setting' value 'Monoclinic' changed to 'monoclinic'
according to
/usr/data/users/saulius/automatic-downloads/retrospective/ACS/lib/dictionaries/cif_core.dic
dictionary named 'cif_core.dic' version 2.4.2 from 2011-04-26.

Automatic conversion script
Id: cif_fix_values 2281 2013-09-26 08:29:07Z andrius 

The following automatic conversions were performed:

'_refine_ls_weighting_scheme' value 'calc
w=1/[\s^2^(Fo^2^)+(0.1031P)^2^+0.0000P] where P=(Fo^2^+2Fc^2^)/3' was
changed to 'calc'. New tag '_refine_ls_weighting_details' was
created. The value of the new tag was set to
'w=1/[\s^2^(Fo^2^)+(0.1031P)^2^+0.0000P] where P=(Fo^2^+2Fc^2^)/3'.

Automatic conversion script
Id: cif_fix_values 3143 2015-03-26 13:38:13Z robertas 

The following automatic conversions were performed:

'_atom_sites_solution_primary' value 'Heavy atom method' was changed
to 'heavy'.

Automatic conversion script
Id: cif_fix_values 6452 2018-10-05 10:23:21Z andrius 
;
_cod_original_cell_volume 5543.5(54)
_cod_original_sg_symbol_H-M P2(1)/c
_cod_database_code 4084038

loop_
_symmetry_equiv_pos_as_xyz
'x, y, z'
'-x, y+1/2, -z+1/2'
'-x, -y, -z'
'x, -y-1/2, z-1/2'

loop_
_atom_site_aniso_label
_atom_site_aniso_U_11
_atom_site_aniso_U_22
_atom_site_aniso_U_33
_atom_site_aniso_U_23
_atom_site_aniso_U_13
_atom_site_aniso_U_12
Ru 0.0319(3) 0.0360(3) 0.0414(3) 0.0006(3) 0.0173(2) 0.0019(3)
P1 0.0407(10) 0.0373(10) 0.0482(11) 0.0006(9) 0.0196(9) -0.0005(8)
P2 0.0422(10) 0.0368(9) 0.0422(10) -0.0021(8) 0.0204(9) 0.0025(8)
O1 0.032(2) 0.063(3) 0.056(3) 0.002(2) 0.017(2) 0.000(2)
O2 0.083(4) 0.078(4) 0.044(3) -0.006(3) 0.020(3) -0.003(3)
N1 0.038(4) 0.100(6) 0.089(5) 0.014(4) 0.017(4) -0.004(4)
N2 0.031(3) 0.059(4) 0.047(3) -0.003(3) 0.014(3) -0.001(3)
N3 0.038(3) 0.059(4) 0.058(4) 0.003(3) 0.024(3) 0.006(3)
C1 0.045(4) 0.048(4) 0.061(5) 0.014(4) 0.030(4) 0.007(3)
C2 0.042(4) 0.040(4) 0.061(4) 0.004(3) 0.030(4) 0.010(3)
C3 0.052(4) 0.062(5) 0.068(5) 0.015(4) 0.035(4) 0.014(4)
C4 0.061(5) 0.088(6) 0.075(6) 0.013(5) 0.043(5) 0.009(5)
C5 0.045(5) 0.086(6) 0.098(7) 0.018(5) 0.047(5) 0.010(4)
C6 0.041(4) 0.069(5) 0.089(6) 0.004(5) 0.034(4) -0.002(4)
C7 0.043(5) 0.077(6) 0.089(6) -0.002(5) 0.030(4) -0.005(4)
C8 0.091(7) 0.183(12) 0.087(7) 0.023(7) 0.063(6) 0.031(7)
C9 0.081(7) 0.081(7) 0.150(10) 0.001(7) 0.073(8) 0.005(5)
C10 0.061(5) 0.101(8) 0.107(8) 0.003(6) 0.038(6) 0.010(5)
C11 0.064(6) 0.084(7) 0.133(10) -0.018(7) 0.019(7) 0.007(5)
C12 0.087(7) 0.105(8) 0.066(6) 0.001(6) 0.020(6) -0.026(6)
C13 0.091(9) 0.168(13) 0.144(12) 0.001(9) 0.057(9) -0.029(9)
C14 0.061(8) 0.137(11) 0.225(17) -0.035(11) 0.049(10) -0.002(7)
C15 0.183(14) 0.093(8) 0.128(11) 0.019(8) 0.068(11) 0.014(8)
C16 0.037(4) 0.035(4) 0.055(4) 0.004(3) 0.023(3) 0.005(3)
C17 0.045(4) 0.044(4) 0.048(4) -0.004(4) 0.022(3) 0.001(3)
C18 0.041(4) 0.035(4) 0.041(4) 0.001(3) 0.012(3) 0.000(3)
C19 0.044(5) 0.088(6) 0.067(5) 0.009(5) 0.029(4) 0.011(4)
C20 0.082(7) 0.136(9) 0.098(8) -0.024(7) 0.041(6) 0.036(7)
C21 0.044(5) 0.158(10) 0.083(7) -0.008(6) 0.014(5) 0.019(6)
C22 0.062(6) 0.179(12) 0.152(11) 0.071(9) 0.049(7) -0.005(7)
C23 0.043(4) 0.076(5) 0.050(4) -0.002(4) 0.010(3) -0.002(4)
C24 0.063(6) 0.085(7) 0.081(7) -0.022(5) 0.000(5) -0.019(5)
C25 0.060(6) 0.086(7) 0.066(6) 0.017(5) 0.000(5) 0.012(5)
C26 0.073(6) 0.150(10) 0.045(5) -0.012(5) 0.007(4) 0.007(6)
C27 0.051(5) 0.038(4) 0.041(4) 0.001(3) 0.020(4) -0.005(3)
C28 0.063(5) 0.045(5) 0.055(5) 0.003(4) 0.013(4) -0.001(4)
C29 0.083(7) 0.045(5) 0.068(6) -0.007(4) 0.016(5) -0.025(5)
C30 0.065(6) 0.079(7) 0.072(6) -0.019(5) 0.032(5) -0.033(5)
C31 0.042(5) 0.082(7) 0.106(7) -0.019(5) 0.026(5) -0.012(4)
C32 0.051(5) 0.048(4) 0.081(6) -0.016(4) 0.029(4) -0.001(4)
C33 0.056(5) 0.039(4) 0.057(5) 0.004(3) 0.028(4) 0.009(3)
C34 0.060(6) 0.059(5) 0.093(7) 0.003(4) 0.038(5) 0.017(4)
C35 0.078(7) 0.081(7) 0.173(12) 0.024(7) 0.085(8) 0.029(5)
C36 0.137(12) 0.097(8) 0.146(12) 0.010(8) 0.111(11) 0.029(8)
C37 0.134(11) 0.124(9) 0.087(8) -0.010(6) 0.074(8) 0.021(8)
C38 0.085(7) 0.089(7) 0.060(6) -0.001(5) 0.042(5) 0.017(5)
C39 0.042(4) 0.040(4) 0.040(4) -0.002(3) 0.014(3) -0.003(3)
C40 0.064(5) 0.047(5) 0.053(5) 0.003(4) 0.023(4) 0.016(4)
C41 0.086(7) 0.060(5) 0.064(6) 0.016(5) 0.020(5) 0.017(5)
C42 0.092(7) 0.071(6) 0.050(5) 0.017(4) 0.025(5) 0.010(5)
C43 0.077(6) 0.070(6) 0.052(5) -0.001(4) 0.034(5) -0.006(5)
C44 0.046(4) 0.046(4) 0.051(5) 0.002(3) 0.024(4) 0.002(3)
C45 0.050(4) 0.032(4) 0.044(5) 0.003(3) 0.016(4) 0.003(3)
C46 0.082(7) 0.078(6) 0.078(6) -0.016(5) 0.005(5) 0.044(5)
C47 0.071(6) 0.099(7) 0.078(6) -0.012(5) -0.007(5) 0.044(6)
C48 0.054(5) 0.071(6) 0.076(6) 0.018(5) 0.023(5) 0.017(4)
C49 0.077(7) 0.081(7) 0.110(8) -0.031(6) 0.002(6) 0.038(5)
C50 0.064(6) 0.075(6) 0.104(8) -0.034(5) -0.002(5) 0.025(5)
C51 0.057(5) 0.047(4) 0.074(6) 0.002(4) 0.041(5) -0.003(4)
C52 0.081(6) 0.100(7) 0.066(6) 0.021(5) 0.040(5) -0.010(5)
C53 0.109(10) 0.182(13) 0.089(8) 0.024(8) 0.057(8) -0.030(9)
C54 0.126(11) 0.112(9) 0.120(10) -0.003(8) 0.082(9) -0.042(8)
C55 0.073(7) 0.083(7) 0.148(11) -0.003(7) 0.063(8) -0.023(5)
C56 0.070(6) 0.061(5) 0.103(7) 0.004(5) 0.047(6) -0.008(4)
C57 0.051(5) 0.040(4) 0.059(5) 0.002(3) 0.020(4) 0.004(3)
C58 0.084(6) 0.050(5) 0.073(6) -0.013(4) 0.028(5) -0.012(4)
C59 0.092(8) 0.069(6) 0.087(7) -0.025(6) 0.011(6) -0.037(5)
C60 0.108(8) 0.068(6) 0.067(6) -0.030(5) 0.024(6) -0.009(6)
C61 0.095(7) 0.072(6) 0.064(6) -0.015(5) 0.044(5) -0.001(5)
C62 0.053(5) 0.053(5) 0.066(6) -0.006(4) 0.021(4) -0.002(4)
Cl 0.0568(11) 0.0618(12) 0.0720(12) -0.0016(10) 0.0333(10) 0.0030(9)

loop_
_atom_site_label
_atom_site_type_symbol
_atom_site_fract_x
_atom_site_fract_y
_atom_site_fract_z
_atom_site_U_iso_or_equiv
_atom_site_thermal_displace_type
_atom_site_occupancy
_atom_site_calc_flag
_atom_site_refinement_flags
Ru Ru 0.29230(3) 0.98632(3) 0.82520(2) 0.0353(2) Uani 1 d .
P1 P 0.29271(11) 0.82757(11) 0.82679(9) 0.0412(4) Uani 1 d .
P2 P 0.28991(11) 1.14388(10) 0.82249(8) 0.0390(4) Uani 1 d .
O1 O 0.1165(3) 0.9855(3) 0.7376(2) 0.0501(11) Uani 1 d .
O2 O 0.3874(4) 1.0057(3) 0.9650(2) 0.0693(15) Uani 1 d .
N1 N -0.1130(4) 0.9731(5) 0.7449(4) 0.077(2) Uani 1 d .
N2 N 0.1915(3) 0.9849(4) 0.6787(2) 0.0455(13) Uani 1 d .
N3 N 0.4614(4) 0.9697(4) 0.7997(3) 0.0497(15) Uani 1 d .
C1 C 0.1124(4) 0.9845(4) 0.7975(3) 0.048(2) Uani 1 d .
C2 C 0.1869(4) 0.9858(4) 0.8490(3) 0.045(2) Uani 1 d .
C3 C 0.1780(5) 0.9851(5) 0.9077(4) 0.057(2) Uani 1 d .
H3A H 0.2259(5) 0.9860(5) 0.9442(4) 0.069 Uiso 1 calc R
C4 C 0.1002(5) 0.9832(6) 0.9132(4) 0.070(2) Uani 1 d .
C5 C 0.0293(5) 0.9819(5) 0.8602(4) 0.071(2) Uani 1 d .
H5A H -0.0227(5) 0.9803(5) 0.8642(4) 0.085 Uiso 1 calc R
C6 C 0.0329(4) 0.9830(5) 0.8003(4) 0.063(2) Uani 1 d .
C7 C -0.0420(5) 0.9838(5) 0.7436(4) 0.068(2) Uani 1 d .
H7A H -0.0366(5) 0.9926(5) 0.7050(4) 0.082 Uiso 1 calc R
C8 C 0.0985(6) 0.9837(7) 0.9797(4) 0.112(4) Uani 1 d .
H8A H 0.1549(6) 0.9851(7) 1.0100(4) 0.168 Uiso 1 calc R
H8B H 0.0709(6) 0.9316(7) 0.9859(4) 0.168 Uiso 1 calc R
H8C H 0.0688(6) 1.0348(7) 0.9850(4) 0.168 Uiso 1 calc R
C9 C -0.1806(6) 0.9784(6) 0.6862(6) 0.095(3) Uani 1 d .
C10 C -0.2587(6) 1.0021(6) 0.6872(5) 0.088(3) Uani 1 d .
H10A H -0.2658(6) 1.0090(6) 0.7253(5) 0.105 Uiso 1 calc R
C11 C -0.3255(6) 1.0152(6) 0.6310(6) 0.098(3) Uani 1 d .
H11A H -0.3756(6) 1.0342(6) 0.6336(6) 0.118 Uiso 1 calc R
C12 C -0.3242(7) 1.0026(7) 0.5730(5) 0.088(3) Uani 1 d .
C13 C -0.2468(9) 0.9708(9) 0.5707(7) 0.131(5) Uani 1 d .
H13A H -0.2442(9) 0.9578(9) 0.5317(7) 0.157 Uiso 1 calc R
C14 C -0.1800(8) 0.9595(8) 0.6210(8) 0.142(5) Uani 1 d .
H14A H -0.1311(8) 0.9394(8) 0.6170(8) 0.170 Uiso 1 calc R
C15 C -0.3886(9) 1.0148(7) 0.5197(6) 0.131(4) Uani 1 d .
H15A H -0.3722(9) 1.0021(7) 0.4848(6) 0.197 Uiso 1 calc R
H15B H -0.4070(9) 1.0749(7) 0.5172(6) 0.197 Uiso 1 calc R
H15C H -0.4336(9) 0.9763(7) 0.5185(6) 0.197 Uiso 1 calc R
C16 C 0.1947(4) 0.9850(4) 0.7361(3) 0.041(2) Uani 1 d .
C17 C 0.3565(4) 0.9961(4) 0.9122(3) 0.044(2) Uani 1 d .
C18 C 0.3961(4) 0.9781(4) 0.8018(3) 0.0400(15) Uani 1 d .
C19 C 0.5450(5) 0.9567(6) 0.8002(4) 0.064(2) Uani 1 d .
C20 C 0.5466(6) 0.8721(7) 0.7667(4) 0.103(3) Uani 1 d .
H20A H 0.5080(6) 0.8759(7) 0.7239(4) 0.154 Uiso 1 calc R
H20B H 0.5308(6) 0.8243(7) 0.7875(4) 0.154 Uiso 1 calc R
H20C H 0.6021(6) 0.8620(7) 0.7673(4) 0.154 Uiso 1 calc R
C21 C 0.6058(5) 0.9540(7) 0.8677(4) 0.097(3) Uani 1 d .
H21A H 0.6040(5) 1.0091(7) 0.8878(4) 0.146 Uiso 1 calc R
H21B H 0.6614(5) 0.9441(7) 0.8686(4) 0.146 Uiso 1 calc R
H21C H 0.5906(5) 0.9072(7) 0.8896(4) 0.146 Uiso 1 calc R
C22 C 0.5621(6) 1.0358(8) 0.7657(5) 0.128(5) Uani 1 d .
H22A H 0.5229(6) 1.0362(8) 0.7230(5) 0.192 Uiso 1 calc R
H22B H 0.6180(6) 1.0321(8) 0.7660(5) 0.192 Uiso 1 calc R
H22C H 0.5563(6) 1.0891(8) 0.7864(5) 0.192 Uiso 1 calc R
C23 C 0.1158(4) 0.9862(5) 0.6188(3) 0.058(2) Uani 1 d .
C24 C 0.0638(5) 0.9043(6) 0.6153(4) 0.084(3) Uani 1 d .
H24A H 0.0973(5) 0.8529(6) 0.6172(4) 0.126 Uiso 1 calc R
H24B H 0.0163(5) 0.9043(6) 0.5764(4) 0.126 Uiso 1 calc R
H24C H 0.0450(5) 0.9038(6) 0.6499(4) 0.126 Uiso 1 calc R
C25 C 0.0664(5) 1.0710(5) 0.6159(4) 0.077(3) Uani 1 d .
H25A H 0.1018(5) 1.1209(5) 0.6184(4) 0.116 Uiso 1 calc R
H25B H 0.0475(5) 1.0723(5) 0.6505(4) 0.116 Uiso 1 calc R
H25C H 0.0190(5) 1.0729(5) 0.5770(4) 0.116 Uiso 1 calc R
C26 C 0.1493(6) 0.9888(6) 0.5642(4) 0.093(3) Uani 1 d .
H26A H 0.1818(6) 1.0414(6) 0.5675(4) 0.140 Uiso 1 calc R
H26B H 0.1030(6) 0.9885(6) 0.5246(4) 0.140 Uiso 1 calc R
H26C H 0.1839(6) 0.9381(6) 0.5668(4) 0.140 Uiso 1 calc R
C27 C 0.3901(4) 1.2007(4) 0.8637(3) 0.043(2) Uani 1 d .
C28 C 0.3917(5) 1.2912(5) 0.8658(3) 0.056(2) Uani 1 d .
H28A H 0.3419(5) 1.3227(5) 0.8497(3) 0.068 Uiso 1 calc R
C29 C 0.4664(6) 1.3354(5) 0.8914(4) 0.069(2) Uani 1 d .
H29A H 0.4664(6) 1.3966(5) 0.8938(4) 0.083 Uiso 1 calc R
C30 C 0.5402(6) 1.2911(6) 0.9132(4) 0.070(2) Uani 1 d .
H30A H 0.5908(6) 1.3214(6) 0.9279(4) 0.084 Uiso 1 calc R
C31 C 0.5388(5) 1.2008(6) 0.9131(4) 0.077(3) Uani 1 d .
H31A H 0.5887(5) 1.1696(6) 0.9304(4) 0.092 Uiso 1 calc R
C32 C 0.4650(5) 1.1568(5) 0.8880(4) 0.059(2) Uani 1 d .
H32A H 0.4653(5) 1.0956(5) 0.8872(4) 0.070 Uiso 1 calc R
C33 C 0.2204(5) 1.1886(4) 0.8594(3) 0.048(2) Uani 1 d .
C34 C 0.1343(5) 1.1890(5) 0.8255(4) 0.068(2) Uani 1 d .
H34A H 0.1125(5) 1.1728(5) 0.7833(4) 0.081 Uiso 1 calc R
C35 C 0.0810(6) 1.2147(6) 0.8575(6) 0.100(4) Uani 1 d .
H35A H 0.0233(6) 1.2156(6) 0.8363(6) 0.120 Uiso 1 calc R
C36 C 0.1153(9) 1.2386(7) 0.9204(7) 0.110(4) Uani 1 d .
H36A H 0.0807(9) 1.2551(7) 0.9417(7) 0.132 Uiso 1 calc R
C37 C 0.1973(8) 1.2379(7) 0.9500(5) 0.105(4) Uani 1 d .
H37A H 0.2195(8) 1.2546(7) 0.9920(5) 0.126 Uiso 1 calc R
C38 C 0.2513(6) 1.2131(6) 0.9208(4) 0.073(3) Uani 1 d .
H38A H 0.3088(6) 1.2133(6) 0.9431(4) 0.088 Uiso 1 calc R
C39 C 0.2578(4) 1.1987(4) 0.7461(3) 0.041(2) Uani 1 d .
C40 C 0.2084(5) 1.2731(4) 0.7305(3) 0.055(2) Uani 1 d .
H40A H 0.1860(5) 1.2955(4) 0.7588(3) 0.066 Uiso 1 calc R
C41 C 0.1915(5) 1.3151(5) 0.6731(4) 0.072(2) Uani 1 d .
H41A H 0.1583(5) 1.3654(5) 0.6633(4) 0.086 Uiso 1 calc R
C42 C 0.2236(6) 1.2827(6) 0.6316(4) 0.071(2) Uani 1 d .
H42A H 0.2114(6) 1.3103(6) 0.5929(4) 0.086 Uiso 1 calc R
C43 C 0.2741(5) 1.2092(5) 0.6462(4) 0.063(2) Uani 1 d .
H43A H 0.2962(5) 1.1877(5) 0.6176(4) 0.076 Uiso 1 calc R
C44 C 0.2920(4) 1.1674(4) 0.7036(3) 0.046(2) Uani 1 d .
H44A H 0.3268(4) 1.1183(4) 0.7136(3) 0.055 Uiso 1 calc R
C45 C 0.3965(4) 0.7787(4) 0.8669(3) 0.042(2) Uani 1 d .
C46 C 0.4491(5) 0.8097(6) 0.9225(4) 0.086(3) Uani 1 d .
H46A H 0.4330(5) 0.8588(6) 0.9396(4) 0.104 Uiso 1 calc R
C47 C 0.5265(6) 0.7717(6) 0.9556(4) 0.092(3) Uani 1 d .
H47A H 0.5600(6) 0.7942(6) 0.9946(4) 0.111 Uiso 1 calc R
C48 C 0.5528(5) 0.7039(6) 0.9318(4) 0.067(2) Uani 1 d .
H48A H 0.6047(5) 0.6784(6) 0.9534(4) 0.080 Uiso 1 calc R
C49 C 0.5029(6) 0.6729(6) 0.8759(5) 0.098(3) Uani 1 d .
H49A H 0.5210(6) 0.6255(6) 0.8585(5) 0.118 Uiso 1 calc R
C50 C 0.4254(5) 0.7089(6) 0.8434(5) 0.091(3) Uani 1 d .
H50A H 0.3922(5) 0.6853(6) 0.8047(5) 0.109 Uiso 1 calc R
C51 C 0.2291(5) 0.7777(5) 0.8665(4) 0.054(2) Uani 1 d .
C52 C 0.2642(6) 0.7404(6) 0.9254(4) 0.078(3) Uani 1 d .
H52A H 0.3221(6) 0.7360(6) 0.9445(4) 0.094 Uiso 1 calc R
C53 C 0.2138(8) 0.7094(8) 0.9563(5) 0.121(4) Uani 1 d .
H53A H 0.2376(8) 0.6838(8) 0.9958(5) 0.145 Uiso 1 calc R
C54 C 0.1294(9) 0.7170(7) 0.9282(6) 0.109(4) Uani 1 d .
H54A H 0.0958(9) 0.6984(7) 0.9498(6) 0.131 Uiso 1 calc R
C55 C 0.0929(6) 0.7506(6) 0.8700(6) 0.095(3) Uani 1 d .
H55A H 0.0349(6) 0.7529(6) 0.8512(6) 0.114 Uiso 1 calc R
C56 C 0.1423(5) 0.7820(5) 0.8376(4) 0.074(3) Uani 1 d .
H56A H 0.1175(5) 0.8054(5) 0.7974(4) 0.089 Uiso 1 calc R
C57 C 0.2587(4) 0.7729(4) 0.7504(3) 0.050(2) Uani 1 d .
C58 C 0.2058(5) 0.7008(5) 0.7348(4) 0.069(2) Uani 1 d .
H58A H 0.1827(5) 0.6800(5) 0.7631(4) 0.083 Uiso 1 calc R
C59 C 0.1871(6) 0.6596(6) 0.6772(5) 0.089(3) Uani 1 d .
H59A H 0.1525(6) 0.6103(6) 0.6676(5) 0.107 Uiso 1 calc R
C60 C 0.2181(6) 0.6897(6) 0.6350(4) 0.083(3) Uani 1 d .
H60A H 0.2031(6) 0.6628(6) 0.5958(4) 0.100 Uiso 1 calc R
C61 C 0.2721(6) 0.7607(6) 0.6496(4) 0.073(2) Uani 1 d .
H61A H 0.2957(6) 0.7800(6) 0.6212(4) 0.088 Uiso 1 calc R
C62 C 0.2907(5) 0.8024(5) 0.7064(4) 0.058(2) Uani 1 d .
H62A H 0.3254(5) 0.8515(5) 0.7156(4) 0.069 Uiso 1 calc R
Cl Cl 0.35762(11) 0.98382(12) 0.63632(9) 0.0608(5) Uani 1 d .
H100 H 0.2338(32) 0.9887(31) 0.6732(23) 0.030(14) Uiso 1 d .

loop_
_atom_type_symbol
_atom_type_description
_atom_type_scat_dispersion_real
_atom_type_scat_dispersion_imag
_atom_type_scat_source
C C 0.0033 0.0016 'International Tables Vol C Tables 4.2.6.8 and 6.1.1.4'
H H 0.0000 0.0000 'International Tables Vol C Tables 4.2.6.8 and 6.1.1.4'
N N 0.0061 0.0033 'International Tables Vol C Tables 4.2.6.8 and 6.1.1.4'
O O 0.0106 0.0060 'International Tables Vol C Tables 4.2.6.8 and 6.1.1.4'
P P 0.1023 0.0942 'International Tables Vol C Tables 4.2.6.8 and 6.1.1.4'
Cl Cl 0.1484 0.1585 'International Tables Vol C Tables 4.2.6.8 and 6.1.1.4'
Ru Ru -1.2594 0.8363 'International Tables Vol C Tables 4.2.6.8 and 6.1.1.4'

loop_
_geom_angle_atom_site_label_1
_geom_angle_atom_site_label_2
_geom_angle_atom_site_label_3
_geom_angle
C17 Ru C18 93.1(3)
C17 Ru C2 87.2(3)
C18 Ru C2 176.3(3)
C17 Ru C16 164.7(3)
C18 Ru C16 101.9(3)
C2 Ru C16 78.1(3)
C17 Ru P2 86.9(2)
C18 Ru P2 93.6(2)
C2 Ru P2 90.1(2)
C16 Ru P2 89.1(2)
C17 Ru P1 93.7(2)
C18 Ru P1 86.9(2)
C2 Ru P1 89.4(2)
C16 Ru P1 90.1(2)
P2 Ru P1 179.18(7)
C51 P1 C45 103.5(3)
C51 P1 C57 104.4(4)
C45 P1 C57 101.8(3)
C51 P1 Ru 115.1(2)
C45 P1 Ru 114.1(2)
C57 P1 Ru 116.3(2)
C33 P2 C39 104.7(3)
C33 P2 C27 103.6(3)
C39 P2 C27 99.9(3)
C33 P2 Ru 111.5(2)
C39 P2 Ru 118.5(2)
C27 P2 Ru 116.8(2)
C16 O1 C1 115.6(6)
C7 N1 C9 116.0(9)
C16 N2 C23 128.7(6)
C18 N3 C19 177.1(8)
C2 C1 O1 118.0(6)
C2 C1 C6 125.2(7)
O1 C1 C6 116.8(7)
C1 C2 C3 114.9(7)
C1 C2 Ru 113.5(5)
C3 C2 Ru 131.5(6)
C4 C3 C2 122.2(8)
C5 C4 C3 119.6(8)
C5 C4 C8 123.0(8)
C3 C4 C8 117.4(9)
C4 C5 C6 121.6(8)
C1 C6 C5 116.5(8)
C1 C6 C7 121.4(8)
C5 C6 C7 122.1(7)
N1 C7 C6 122.2(9)
N1 C9 C10 117.1(11)
N1 C9 C14 128.3(9)
C10 C9 C14 114.6(12)
C11 C10 C9 119.7(12)
C12 C11 C10 125.6(11)
C15 C12 C11 124.9(13)
C15 C12 C13 119.2(12)
C11 C12 C13 115.8(12)
C14 C13 C12 122.7(14)
C13 C14 C9 121.2(13)
N2 C16 O1 110.7(6)
N2 C16 Ru 134.6(5)
O1 C16 Ru 114.8(5)
O2 C17 Ru 172.6(6)
N3 C18 Ru 167.7(6)
N3 C19 C21 108.8(7)
N3 C19 C20 108.5(8)
C21 C19 C20 111.2(8)
N3 C19 C22 105.6(7)
C21 C19 C22 110.9(9)
C20 C19 C22 111.6(9)
N2 C23 C24 109.4(7)
N2 C23 C25 109.3(6)
C24 C23 C25 112.4(7)
N2 C23 C26 106.3(6)
C24 C23 C26 111.3(7)
C25 C23 C26 107.9(7)
C32 C27 C28 117.9(7)
C32 C27 P2 122.6(5)
C28 C27 P2 119.3(6)
C27 C28 C29 120.5(8)
C30 C29 C28 120.9(8)
C29 C30 C31 118.8(8)
C32 C31 C30 120.3(9)
C27 C32 C31 121.5(8)
C38 C33 C34 120.3(8)
C38 C33 P2 120.4(6)
C34 C33 P2 118.9(6)
C33 C34 C35 117.9(10)
C36 C35 C34 119.8(11)
C37 C36 C35 119.6(11)
C36 C37 C38 122.4(12)
C33 C38 C37 119.9(10)
C40 C39 C44 118.6(7)
C40 C39 P2 124.1(6)
C44 C39 P2 117.1(5)
C39 C40 C41 120.9(8)
C42 C41 C40 119.9(8)
C41 C42 C43 120.5(8)
C42 C43 C44 120.1(8)
C43 C44 C39 120.0(7)
C46 C45 C50 115.5(8)
C46 C45 P1 121.5(6)
C50 C45 P1 123.0(6)
C45 C46 C47 123.0(9)
C48 C47 C46 120.2(10)
C47 C48 C49 118.3(9)
C48 C49 C50 122.0(9)
C45 C50 C49 121.0(9)
C52 C51 C56 119.2(8)
C52 C51 P1 122.0(7)
C56 C51 P1 118.6(7)
C51 C52 C53 120.5(10)
C54 C53 C52 119.3(12)
C55 C54 C53 121.8(11)
C54 C55 C56 120.0(11)
C55 C56 C51 119.1(10)
C62 C57 C58 118.0(8)
C62 C57 P1 118.3(6)
C58 C57 P1 123.6(6)
C59 C58 C57 120.1(9)
C60 C59 C58 121.0(9)
C59 C60 C61 120.1(9)
C62 C61 C60 119.4(9)
C61 C62 C57 121.4(8)

loop_
_geom_bond_atom_site_label_1
_geom_bond_atom_site_label_2
_geom_bond_distance
Ru C17 1.891(8)
Ru C18 2.047(8)
Ru C2 2.075(7)
Ru C16 2.107(7)
Ru P2 2.393(2)
Ru P1 2.410(2)
P1 C51 1.823(7)
P1 C45 1.835(7)
P1 C57 1.824(8)
P2 C33 1.829(7)
P2 C39 1.827(7)
P2 C27 1.844(7)
O1 C16 1.356(8)
O1 C1 1.397(8)
O2 C17 1.135(8)
N1 C7 1.243(10)
N1 C9 1.416(13)
N2 C16 1.292(8)
N2 C23 1.501(9)
N3 C18 1.147(8)
N3 C19 1.446(10)
C1 C2 1.383(10)
C1 C6 1.391(10)
C2 C3 1.406(10)
C3 C4 1.389(11)
C4 C5 1.365(12)
C4 C8 1.530(12)
C5 C6 1.395(12)
C6 C7 1.451(12)
C9 C10 1.398(13)
C9 C14 1.52(2)
C10 C11 1.385(15)
C11 C12 1.350(14)
C12 C15 1.322(15)
C12 C13 1.43(2)
C13 C14 1.30(2)
C19 C21 1.512(12)
C19 C20 1.501(12)
C19 C22 1.524(13)
C23 C24 1.516(11)
C23 C25 1.529(11)
C23 C26 1.557(11)
C27 C32 1.372(10)
C27 C28 1.374(9)
C28 C29 1.374(11)
C29 C30 1.358(11)
C30 C31 1.370(11)
C31 C32 1.360(10)
C33 C38 1.355(10)
C33 C34 1.393(11)
C34 C35 1.421(11)
C35 C36 1.387(15)
C36 C37 1.318(15)
C37 C38 1.381(12)
C39 C40 1.379(9)
C39 C44 1.392(9)
C40 C41 1.390(10)
C41 C42 1.354(11)
C42 C43 1.377(11)
C43 C44 1.385(10)
C45 C46 1.343(10)
C45 C50 1.362(10)
C46 C47 1.390(11)
C47 C48 1.318(11)
C48 C49 1.334(12)
C49 C50 1.377(11)
C51 C52 1.377(11)
C51 C56 1.392(11)
C52 C53 1.385(12)
C53 C54 1.36(2)
C54 C55 1.345(15)
C55 C56 1.398(12)
C57 C62 1.385(10)
C57 C58 1.383(10)
C58 C59 1.385(11)
C59 C60 1.343(12)
C60 C61 1.380(12)
C61 C62 1.373(10)
